data_2015721
loop_
_publ_author_name
'Xiong, Li-Qin'
'Qi, Chuan-Min'

_publ_section_title
;Bis(\m-3-nitrobenzene-1,2-dicarboxylato)-\k^8^<i>O</i>^1^,<i>O</i>^2^:<i>O</i>^2^,<i>O</i>^3^;O^3^,<i>O</i>^2^:<i>O</i>^2^,<i>O</i>^1^-bis[triaqua(2-carboxy-3-nitrobenzoato-\k^2^<i>O</i>,<i>O</i>')lanthanum(III)]
 dihydrate
;
_journal_coeditor_code AV3048
_journal_issue 1
_journal_name_full 'Acta Crystallographica Section C'
_journal_page_first m10
_journal_page_last m12
_journal_paper_doi 10.1107/S0108270106047822
_journal_volume 63
_journal_year 2007
_chemical_formula_moiety 'C32 H26 La2 N4 O30, 2H2 O'
_chemical_formula_sum 'C32 H30 La2 N4 O32'
_chemical_formula_weight 1260.42
_chemical_name_systematic
;Bis(\m-3-nitro-1,2-benzenedicarboxylato)
-\k^8^<i>O</i>^1^,<i>O</i>^2^:<i>O</i>^2^,<i>O</i>^3^;O^3^,<i>O</i>^2^:\
<i>O</i>^2^,<i>O</i>^1^
-bis[triaqua(3-nitro-2-carboxybenzoato-\k^2^<i>O</i>,<i>O</i>')lanthanum(III)]
dihydrate
;
_space_group_IT_number 2
_symmetry_cell_setting triclinic
_symmetry_space_group_name_Hall '-P 1'
_symmetry_space_group_name_H-M 'P -1'
_atom_sites_solution_hydrogens geom
_atom_sites_solution_primary direct
_atom_sites_solution_secondary difmap
_cell_angle_alpha 100.828(2)
_cell_angle_beta 90.935(2)
_cell_angle_gamma 104.581(2)
_cell_formula_units_Z 1
_cell_length_a 8.1700(12)
_cell_length_b 8.9036(13)
_cell_length_c 15.279(2)
_cell_measurement_reflns_used 3775
_cell_measurement_temperature 294(2)
_cell_measurement_theta_max 26.36
_cell_measurement_theta_min 2.58
_cell_volume 1054.1(3)
_computing_cell_refinement 'SAINT (Bruker, 1997)'
_computing_data_collection 'SMART (Bruker, 1997)'
_computing_data_reduction SAINT
_computing_molecular_graphics 'SHELXTL (Bruker, 1998)'
_computing_publication_material SHELXTL
_computing_structure_refinement 'SHELXL97 (Sheldrick, 1997)'
_computing_structure_solution 'SHELXS97 (Sheldrick, 1990)'
_diffrn_ambient_temperature 294(2)
_diffrn_detector_area_resol_mean 0
_diffrn_measured_fraction_theta_full 0.994
_diffrn_measured_fraction_theta_max 0.994
_diffrn_measurement_device_type 'Bruker SMART CCD area-detector'
_diffrn_measurement_method '\f and \w scans'
_diffrn_radiation_monochromator graphite
_diffrn_radiation_source 'fine-focus sealed tube'
_diffrn_radiation_type MoK\a
_diffrn_radiation_wavelength 0.71073
_diffrn_reflns_av_R_equivalents 0.0197
_diffrn_reflns_av_sigmaI/netI 0.0364
_diffrn_reflns_limit_h_max 8
_diffrn_reflns_limit_h_min -9
_diffrn_reflns_limit_k_max 10
_diffrn_reflns_limit_k_min -7
_diffrn_reflns_limit_l_max 17
_diffrn_reflns_limit_l_min -18
_diffrn_reflns_number 5399
_diffrn_reflns_theta_full 25.01
_diffrn_reflns_theta_max 25.01
_diffrn_reflns_theta_min 2.41
_diffrn_standards_interval_count 0
_diffrn_standards_interval_time 0
_diffrn_standards_number 0
_exptl_absorpt_coefficient_mu 2.116
_exptl_absorpt_correction_T_max 0.683
_exptl_absorpt_correction_T_min 0.593
_exptl_absorpt_correction_type multi-scan
_exptl_absorpt_process_details '(SADABS; Sheldrick, 1996)'
_exptl_crystal_colour colourless
_exptl_crystal_density_diffrn 1.986
_exptl_crystal_density_method 'not measured'
_exptl_crystal_description block
_exptl_crystal_F_000 620
_exptl_crystal_size_max 0.24
_exptl_crystal_size_mid 0.22
_exptl_crystal_size_min 0.18
_refine_diff_density_max 0.891
_refine_diff_density_min -0.899
_refine_ls_extinction_method none
_refine_ls_goodness_of_fit_ref 1.059
_refine_ls_hydrogen_treatment constr
_refine_ls_matrix_type full
_refine_ls_number_parameters 316
_refine_ls_number_reflns 3711
_refine_ls_number_restraints 10
_refine_ls_restrained_S_all 1.058
_refine_ls_R_factor_all 0.0300
_refine_ls_R_factor_gt 0.0243
_refine_ls_shift/su_max 0.002
_refine_ls_shift/su_mean 0.000
_refine_ls_structure_factor_coef Fsqd
_refine_ls_weighting_details 'calc w=1/[\s^2^(Fo^2^)+(0.0292P)^2^+0.3043P] where P=(Fo^2^+2Fc^2^)/3'
_refine_ls_weighting_scheme calc
_refine_ls_wR_factor_gt 0.0565
_refine_ls_wR_factor_ref 0.0590
_reflns_number_gt 3350
_reflns_number_total 3711
_reflns_threshold_expression >2sigma(I)
_cod_data_source_file av3048.cif
_cod_data_source_block I
_cod_original_sg_symbol_H-M P-1
_cod_database_code 2015721
_cod_database_fobs_code 2015721

loop_
_symmetry_equiv_pos_as_xyz
'x, y, z'
'-x, -y, -z'

loop_
_atom_site_type_symbol
_atom_site_label
_atom_site_fract_x
_atom_site_fract_y
_atom_site_fract_z
_atom_site_U_iso_or_equiv
_atom_site_adp_type
_atom_site_calc_flag
_atom_site_refinement_flags
_atom_site_occupancy
La La1 0.34827(2) 1.11284(2) 0.432118(11) 0.01815(7) Uani d . 1
O O1 0.5449(3) 0.6661(3) 0.42591(15) 0.0306(6) Uani d . 1
O O2 0.4094(3) 0.8523(2) 0.44534(14) 0.0223(5) Uani d . 1
O O3 0.1013(3) 0.8889(3) 0.36665(15) 0.0275(5) Uani d . 1
O O4 0.0006(3) 0.6439(3) 0.39096(16) 0.0355(6) Uani d . 1
O O5 -0.1211(4) 0.6744(5) 0.2175(2) 0.0733(11) Uani d . 1
O O6 -0.1027(4) 0.5290(4) 0.0935(2) 0.0689(10) Uani d . 1
O O7 0.0699(3) 1.1806(3) 0.18173(17) 0.0399(6) Uani d D 1
H H7 0.0413 1.2382 0.2268 0.048 Uiso d RD 1
O O8 0.2526(3) 1.1769(3) 0.28850(15) 0.0318(6) Uani d . 1
O O9 0.5234(3) 1.0325(3) 0.30701(14) 0.0251(5) Uani d . 1
O O10 0.6224(3) 1.2202(3) 0.22793(16) 0.0325(6) Uani d . 1
O O11 0.7250(4) 0.9261(4) 0.1595(2) 0.0529(8) Uani d . 1
O O12 0.6708(4) 0.7706(4) 0.0315(2) 0.0628(9) Uani d . 1
O O13 0.1303(3) 1.2612(3) 0.45670(16) 0.0362(6) Uani d D 1
H H13A 0.0664 1.2677 0.4136 0.043 Uiso d RD 1
H H13B 0.0954 1.2842 0.5088 0.043 Uiso d RD 1
O O14 0.2093(3) 1.0307(3) 0.57479(16) 0.0368(6) Uani d D 1
H H14A 0.2748 1.0121 0.6131 0.044 Uiso d RD 1
H H14B 0.1224 1.0583 0.5951 0.044 Uiso d RD 1
O O15 0.5579(3) 1.3571(3) 0.39953(17) 0.0362(6) Uani d . 1
H H15A 0.5802 1.3266 0.3426 0.043 Uiso d R 1
H H15B 0.5572 1.4552 0.4157 0.043 Uiso d R 1
N N1 -0.0437(4) 0.6025(4) 0.1666(2) 0.0344(7) Uani d . 1
N N2 0.6315(4) 0.8588(4) 0.0936(2) 0.0367(8) Uani d . 1
C C1 0.4406(4) 0.7302(3) 0.3973(2) 0.0210(7) Uani d . 1
C C2 0.3578(4) 0.6653(4) 0.3053(2) 0.0218(7) Uani d . 1
C C3 0.4488(4) 0.5905(4) 0.2421(2) 0.0286(8) Uani d . 1
H H3 0.5569 0.5849 0.2585 0.034 Uiso calc R 1
C C4 0.3813(5) 0.5249(4) 0.1561(2) 0.0333(8) Uani d . 1
H H4 0.4440 0.4769 0.1147 0.040 Uiso calc R 1
C C5 0.2212(5) 0.5309(4) 0.1318(2) 0.0323(8) Uani d . 1
H H5 0.1739 0.4860 0.0741 0.039 Uiso calc R 1
C C6 0.1308(4) 0.6043(4) 0.1941(2) 0.0253(7) Uani d . 1
C C7 0.1957(4) 0.6740(3) 0.2816(2) 0.0200(7) Uani d . 1
C C8 0.0885(4) 0.7411(4) 0.3522(2) 0.0233(7) Uani d . 1
C C9 0.1923(4) 1.1311(4) 0.2119(2) 0.0242(7) Uani d . 1
C C10 0.2529(4) 1.0165(4) 0.1444(2) 0.0262(7) Uani d . 1
C C11 0.1452(5) 0.9338(4) 0.0698(2) 0.0347(9) Uani d . 1
H H11 0.0373 0.9489 0.0641 0.042 Uiso calc R 1
C C12 0.1969(6) 0.8303(4) 0.0047(3) 0.0419(10) Uani d . 1
H H12 0.1242 0.7754 -0.0448 0.050 Uiso calc R 1
C C13 0.3567(5) 0.8079(4) 0.0130(2) 0.0383(9) Uani d . 1
H H13 0.3937 0.7400 -0.0316 0.046 Uiso calc R 1
C C14 0.4622(5) 0.8876(4) 0.0886(2) 0.0290(8) Uani d . 1
C C15 0.4149(4) 0.9938(4) 0.1558(2) 0.0247(7) Uani d . 1
C C16 0.5329(4) 1.0895(4) 0.2369(2) 0.0222(7) Uani d . 1
O O16 0.9405(3) 0.3283(3) 0.31491(17) 0.0379(6) Uani d D 1
H H16A 0.8347 0.2834 0.3121 0.046 Uiso d RD 1
H H16B 0.9685 0.4284 0.3331 0.046 Uiso d RD 1

loop_
_atom_site_aniso_label
_atom_site_aniso_U_11
_atom_site_aniso_U_22
_atom_site_aniso_U_33
_atom_site_aniso_U_12
_atom_site_aniso_U_13
_atom_site_aniso_U_23
La1 0.02274(11) 0.01593(10) 0.01637(11) 0.00892(7) -0.00133(7) -0.00043(7)
O1 0.0374(14) 0.0262(12) 0.0292(13) 0.0191(11) -0.0094(11) -0.0052(10)
O2 0.0301(12) 0.0174(11) 0.0202(11) 0.0116(9) 0.0005(9) -0.0016(9)
O3 0.0244(12) 0.0203(12) 0.0352(14) 0.0084(10) -0.0034(10) -0.0041(10)
O4 0.0453(16) 0.0251(13) 0.0365(14) 0.0112(12) 0.0204(12) 0.0030(11)
O5 0.049(2) 0.117(3) 0.051(2) 0.046(2) -0.0153(16) -0.023(2)
O6 0.066(2) 0.084(2) 0.0435(19) 0.0270(19) -0.0302(16) -0.0271(17)
O7 0.0416(16) 0.0495(16) 0.0328(14) 0.0261(13) -0.0090(12) -0.0001(12)
O8 0.0393(14) 0.0432(15) 0.0185(13) 0.0229(12) -0.0011(11) 0.0033(11)
O9 0.0301(13) 0.0275(12) 0.0207(12) 0.0135(10) 0.0042(10) 0.0038(10)
O10 0.0351(14) 0.0272(13) 0.0312(14) 0.0003(11) 0.0032(11) 0.0065(11)
O11 0.0406(17) 0.067(2) 0.0507(19) 0.0276(15) -0.0028(14) -0.0082(16)
O12 0.065(2) 0.071(2) 0.0522(19) 0.0370(18) 0.0161(16) -0.0141(17)
O13 0.0448(15) 0.0524(16) 0.0211(13) 0.0326(13) 0.0046(11) 0.0042(11)
O14 0.0363(14) 0.0479(16) 0.0314(14) 0.0182(12) 0.0088(11) 0.0104(12)
O15 0.0503(16) 0.0185(12) 0.0386(15) 0.0109(11) 0.0113(12) -0.0003(11)
N1 0.0394(18) 0.0333(17) 0.0266(17) 0.0093(14) -0.0092(14) -0.0028(14)
N2 0.049(2) 0.0325(17) 0.0320(18) 0.0180(16) 0.0131(16) 0.0041(15)
C1 0.0243(17) 0.0170(15) 0.0213(17) 0.0063(13) 0.0005(13) 0.0017(13)
C2 0.0293(18) 0.0177(15) 0.0163(16) 0.0061(13) 0.0005(13) -0.0013(13)
C3 0.0284(19) 0.0274(18) 0.030(2) 0.0113(15) 0.0034(15) -0.0003(15)
C4 0.044(2) 0.034(2) 0.0213(18) 0.0159(17) 0.0082(16) -0.0028(15)
C5 0.048(2) 0.0279(19) 0.0159(17) 0.0074(17) 0.0003(16) -0.0034(14)
C6 0.0307(18) 0.0205(16) 0.0220(17) 0.0039(14) -0.0030(14) 0.0015(14)
C7 0.0232(17) 0.0173(15) 0.0186(16) 0.0047(13) 0.0009(13) 0.0021(13)
C8 0.0206(17) 0.0251(18) 0.0218(17) 0.0084(14) -0.0047(14) -0.0045(14)
C9 0.0237(17) 0.0274(17) 0.0236(19) 0.0081(14) -0.0006(14) 0.0091(14)
C10 0.0337(19) 0.0264(18) 0.0200(17) 0.0093(15) 0.0021(14) 0.0060(14)
C11 0.040(2) 0.035(2) 0.030(2) 0.0098(17) -0.0089(17) 0.0079(17)
C12 0.058(3) 0.032(2) 0.029(2) 0.0080(19) -0.0128(19) -0.0035(17)
C13 0.057(3) 0.033(2) 0.0223(19) 0.0111(19) 0.0024(18) 0.0000(16)
C14 0.038(2) 0.0265(18) 0.0219(18) 0.0086(16) 0.0048(15) 0.0036(14)
C15 0.0310(19) 0.0231(17) 0.0195(17) 0.0041(14) 0.0031(14) 0.0067(14)
C16 0.0197(16) 0.0266(18) 0.0218(18) 0.0109(14) 0.0056(13) 0.0011(14)
O16 0.0327(14) 0.0293(13) 0.0505(16) 0.0120(11) -0.0011(12) -0.0003(12)

loop_
_atom_type_symbol
_atom_type_description
_atom_type_scat_dispersion_real
_atom_type_scat_dispersion_imag
_atom_type_scat_source
C C 0.0033 0.0016 'International Tables Vol C Tables 4.2.6.8 and 6.1.1.4'
H H 0.0000 0.0000 'International Tables Vol C Tables 4.2.6.8 and 6.1.1.4'
N N 0.0061 0.0033 'International Tables Vol C Tables 4.2.6.8 and 6.1.1.4'
O O 0.0106 0.0060 'International Tables Vol C Tables 4.2.6.8 and 6.1.1.4'
La La -0.2871 2.4523 'International Tables Vol C Tables 4.2.6.8 and 6.1.1.4'

loop_
_geom_angle_atom_site_label_1
_geom_angle_atom_site_label_2
_geom_angle_atom_site_label_3
_geom_angle_site_symmetry_1
_geom_angle_site_symmetry_3
_geom_angle
_geom_angle_publ_flag
O13 La1 O3 . . 83.15(8) no
O13 La1 O9 . . 137.27(7) no
O3 La1 O9 . . 90.76(7) no
O13 La1 O8 . . 68.51(8) no
O3 La1 O8 . . 74.03(8) no
O9 La1 O8 . . 69.16(7) no
O13 La1 O2 . . 142.64(8) no
O3 La1 O2 . . 70.17(7) no
O9 La1 O2 . . 70.57(7) no
O8 La1 O2 . . 124.64(7) no
O13 La1 O15 . . 90.13(8) no
O3 La1 O15 . . 143.53(8) no
O9 La1 O15 . . 70.31(7) no
O8 La1 O15 . . 70.18(8) no
O2 La1 O15 . . 126.81(8) no
O13 La1 O1 . 2_676 73.44(8) no
O3 La1 O1 . 2_676 142.38(8) no
O9 La1 O1 . 2_676 126.34(8) no
O8 La1 O1 . 2_676 121.22(8) no
O2 La1 O1 . 2_676 112.94(7) no
O15 La1 O1 . 2_676 66.82(8) no
O13 La1 O14 . . 76.51(8) no
O3 La1 O14 . . 77.96(8) no
O9 La1 O14 . . 143.32(8) no
O8 La1 O14 . . 137.10(8) no
O2 La1 O14 . . 72.77(7) no
O15 La1 O14 . . 135.12(8) no
O1 La1 O14 2_676 . 68.30(8) no
O13 La1 O2 . 2_676 121.50(7) no
O3 La1 O2 . 2_676 133.32(7) no
O9 La1 O2 . 2_676 92.98(7) no
O8 La1 O2 . 2_676 149.00(8) no
O2 La1 O2 . 2_676 67.47(8) no
O15 La1 O2 . 2_676 80.12(8) no
O1 La1 O2 2_676 2_676 49.59(7) no
O14 La1 O2 . 2_676 71.68(8) no
O13 La1 C1 . 2_676 96.79(8) no
O3 La1 C1 . 2_676 142.74(8) no
O9 La1 C1 . 2_676 112.33(8) no
O8 La1 C1 . 2_676 140.52(8) no
O2 La1 C1 . 2_676 89.75(8) no
O15 La1 C1 . 2_676 73.57(8) no
O1 La1 C1 2_676 2_676 24.58(7) no
O14 La1 C1 . 2_676 65.99(8) no
O2 La1 C1 2_676 2_676 25.14(7) no
C1 O1 La1 . 2_676 95.36(18) no
C1 O2 La1 . . 140.9(2) no
C1 O2 La1 . 2_676 94.15(18) no
La1 O2 La1 . 2_676 112.53(8) no
C8 O3 La1 . . 129.1(2) no
C9 O7 H7 . . 105.4 no
C9 O8 La1 . . 149.0(2) no
C16 O9 La1 . . 122.26(19) no
La1 O13 H13A . . 121.6 no
La1 O13 H13B . . 120.7 no
H13A O13 H13B . . 115.3 no
La1 O14 H14A . . 116.1 no
La1 O14 H14B . . 123.0 no
H14A O14 H14B . . 115.7 no
La1 O15 H15A . . 103.4 no
La1 O15 H15B . . 128.5 no
H15A O15 H15B . . 115.9 no
O5 N1 O6 . . 122.7(3) no
O5 N1 C6 . . 118.9(3) no
O6 N1 C6 . . 118.4(3) no
O11 N2 O12 . . 123.6(3) no
O11 N2 C14 . . 118.0(3) no
O12 N2 C14 . . 118.5(3) no
O1 C1 O2 . . 120.3(3) no
O1 C1 C2 . . 119.2(3) no
O2 C1 C2 . . 120.5(3) no
O1 C1 La1 . 2_676 60.06(16) no
O2 C1 La1 . 2_676 60.70(16) no
C2 C1 La1 . 2_676 171.1(2) no
C7 C2 C3 . . 119.9(3) no
C7 C2 C1 . . 122.8(3) no
C3 C2 C1 . . 117.3(3) no
C4 C3 C2 . . 121.3(3) no
C4 C3 H3 . . 119.4 no
C2 C3 H3 . . 119.4 no
C5 C4 C3 . . 119.7(3) no
C5 C4 H4 . . 120.2 no
C3 C4 H4 . . 120.2 no
C4 C5 C6 . . 119.2(3) no
C4 C5 H5 . . 120.4 no
C6 C5 H5 . . 120.4 no
C5 C6 C7 . . 122.8(3) no
C5 C6 N1 . . 117.6(3) no
C7 C6 N1 . . 119.5(3) no
C2 C7 C6 . . 117.1(3) no
C2 C7 C8 . . 120.3(3) no
C6 C7 C8 . . 122.2(3) no
O4 C8 O3 . . 126.6(3) no
O4 C8 C7 . . 115.2(3) no
O3 C8 C7 . . 118.2(3) no
O8 C9 O7 . . 122.2(3) no
O8 C9 C10 . . 123.5(3) no
O7 C9 C10 . . 114.3(3) no
C11 C10 C15 . . 121.0(3) no
C11 C10 C9 . . 118.5(3) no
C15 C10 C9 . . 120.5(3) no
C12 C11 C10 . . 120.6(4) no
C12 C11 H11 . . 119.7 no
C10 C11 H11 . . 119.7 no
C11 C12 C13 . . 119.8(3) no
C11 C12 H12 . . 120.1 no
C13 C12 H12 . . 120.1 no
C12 C13 C14 . . 119.4(4) no
C12 C13 H13 . . 120.3 no
C14 C13 H13 . . 120.3 no
C13 C14 C15 . . 122.5(3) no
C13 C14 N2 . . 116.9(3) no
C15 C14 N2 . . 120.5(3) no
C14 C15 C10 . . 116.6(3) no
C14 C15 C16 . . 123.3(3) no
C10 C15 C16 . . 120.1(3) no
O10 C16 O9 . . 126.7(3) no
O10 C16 C15 . . 115.8(3) no
O9 C16 C15 . . 117.4(3) no
H16A O16 H16B . . 115.9 no

loop_
_geom_bond_atom_site_label_1
_geom_bond_atom_site_label_2
_geom_bond_site_symmetry_2
_geom_bond_distance
_geom_bond_publ_flag
La1 O13 . 2.466(2) y
La1 O3 . 2.491(2) y
La1 O9 . 2.511(2) y
La1 O8 . 2.528(2) y
La1 O2 . 2.535(2) y
La1 O15 . 2.543(2) y
La1 O1 2_676 2.610(2) y
La1 O14 . 2.615(2) y
La1 O2 2_676 2.622(2) y
La1 C1 2_676 2.998(3) no
O1 C1 . 1.253(4) no
O1 La1 2_676 2.610(2) no
O2 C1 . 1.277(4) no
O2 La1 2_676 2.622(2) no
O3 C8 . 1.270(4) no
O4 C8 . 1.228(4) no
O5 N1 . 1.203(4) no
O6 N1 . 1.207(4) no
O7 C9 . 1.300(4) y
O7 H7 . 0.85 no
O8 C9 . 1.216(4) y
O9 C16 . 1.264(4) y
O10 C16 . 1.242(4) y
O11 N2 . 1.214(4) no
O12 N2 . 1.215(4) no
O13 H13A . 0.85 no
O13 H13B . 0.85 no
O14 H14A . 0.85 no
O14 H14B . 0.85 no
O15 H15A . 0.90 no
O15 H15B . 0.86 no
N1 C6 . 1.475(4) no
N2 C14 . 1.473(5) no
C1 C2 . 1.495(4) no
C1 La1 2_676 2.998(3) no
C2 C7 . 1.392(4) no
C2 C3 . 1.400(4) no
C3 C4 . 1.378(5) no
C3 H3 . 0.9300 no
C4 C5 . 1.370(5) no
C4 H4 . 0.9300 no
C5 C6 . 1.382(5) no
C5 H5 . 0.9300 no
C6 C7 . 1.398(4) no
C7 C8 . 1.529(4) no
C9 C10 . 1.491(5) no
C10 C11 . 1.393(5) no
C10 C15 . 1.401(5) no
C11 C12 . 1.372(5) no
C11 H11 . 0.9300 no
C12 C13 . 1.376(6) no
C12 H12 . 0.9300 no
C13 C14 . 1.389(5) no
C13 H13 . 0.9300 no
C14 C15 . 1.390(5) no
C15 C16 . 1.530(5) no
O16 H16A . 0.85 no
O16 H16B . 0.85 no

loop_
_geom_hbond_atom_site_label_D
_geom_hbond_atom_site_label_H
_geom_hbond_atom_site_label_A
_geom_hbond_site_symmetry_A
_geom_hbond_distance_DH
_geom_hbond_distance_HA
_geom_hbond_distance_DA
_geom_hbond_angle_DHA
_geom_hbond_publ_flag
O7 H7 O16 1_465 0.85 1.761 2.599(4) 168 y
O13 H13A O16 1_465 0.85 2.039 2.881(4) 169 y
O13 H13B O4 2_576 0.85 1.815 2.659(3) 169 y
O14 H14A O9 2_676 0.85 2.194 3.036(3) 170 no
O14 H14B O3 2_576 0.85 2.066 2.916(4) 174 y
O15 H15A O10 . 0.90 1.910 2.794(4) 168 no
O15 H15B O1 1_565 0.86 1.883 2.734(4) 168 y
O16 H16A O10 1_545 0.85 2.036 2.756(4) 142 y
O16 H16B O4 1_655 0.85 1.906 2.747(4) 169 y

loop_
_geom_torsion_atom_site_label_1
_geom_torsion_atom_site_label_2
_geom_torsion_atom_site_label_3
_geom_torsion_atom_site_label_4
_geom_torsion_site_symmetry_1
_geom_torsion_site_symmetry_4
_geom_torsion
_geom_torsion_publ_flag
O13 La1 O2 C1 . . 117.7(3) no
O3 La1 O2 C1 . . 70.6(3) no
O9 La1 O2 C1 . . -27.6(3) no
O8 La1 O2 C1 . . 17.8(3) no
O15 La1 O2 C1 . . -72.3(3) no
O1 La1 O2 C1 2_676 . -149.8(3) no
O14 La1 O2 C1 . . 153.7(3) no
O2 La1 O2 C1 2_676 . -129.5(4) no
C1 La1 O2 C1 2_676 . -141.4(3) no
O13 La1 O2 La1 . 2_676 -112.87(12) no
O3 La1 O2 La1 . 2_676 -159.93(10) no
O9 La1 O2 La1 . 2_676 101.89(9) no
O8 La1 O2 La1 . 2_676 147.28(8) no
O15 La1 O2 La1 . 2_676 57.15(12) no
O1 La1 O2 La1 2_676 2_676 -20.32(11) no
O14 La1 O2 La1 . 2_676 -76.84(9) no
O2 La1 O2 La1 2_676 2_676 0.0 no
C1 La1 O2 La1 2_676 2_676 -11.96(9) no
O13 La1 O3 C8 . . -161.3(3) no
O9 La1 O3 C8 . . 61.1(3) no
O8 La1 O3 C8 . . 129.1(3) no
O2 La1 O3 C8 . . -7.9(3) no
O15 La1 O3 C8 . . 117.8(3) no
O1 La1 O3 C8 2_676 . -110.1(3) no
O14 La1 O3 C8 . . -83.7(3) no
O2 La1 O3 C8 2_676 . -33.7(3) no
C1 La1 O3 C8 2_676 . -69.1(3) no
O13 La1 O8 C9 . . -122.6(5) no
O3 La1 O8 C9 . . -33.8(4) no
O9 La1 O8 C9 . . 63.3(4) no
O2 La1 O8 C9 . . 17.4(5) no
O15 La1 O8 C9 . . 139.1(4) no
O1 La1 O8 C9 2_676 . -176.0(4) no
O14 La1 O8 C9 . . -85.0(4) no
O2 La1 O8 C9 2_676 . 121.6(4) no
C1 La1 O8 C9 2_676 . 163.5(4) no
O13 La1 O9 C16 . . 11.8(3) no
O3 La1 O9 C16 . . 92.5(2) no
O8 La1 O9 C16 . . 19.9(2) no
O2 La1 O9 C16 . . 161.1(2) no
O15 La1 O9 C16 . . -55.6(2) no
O1 La1 O9 C16 2_676 . -94.2(2) no
O14 La1 O9 C16 . . 163.2(2) no
O2 La1 O9 C16 2_676 . -134.0(2) no
C1 La1 O9 C16 2_676 . -117.5(2) no
La1 O1 C1 O2 2_676 . -8.1(3) no
La1 O1 C1 C2 2_676 . 169.8(2) no
La1 O2 C1 O1 . . 142.4(3) no
La1 O2 C1 O1 2_676 . 8.1(3) no
La1 O2 C1 C2 . . -35.5(5) no
La1 O2 C1 C2 2_676 . -169.8(3) no
La1 O2 C1 La1 . 2_676 134.4(3) no
O1 C1 C2 C7 . . 150.0(3) no
O2 C1 C2 C7 . . -32.1(5) no
O1 C1 C2 C3 . . -28.7(4) no
O2 C1 C2 C3 . . 149.2(3) no
C7 C2 C3 C4 . . 0.2(5) no
C1 C2 C3 C4 . . 178.9(3) no
C2 C3 C4 C5 . . -0.9(5) no
C3 C4 C5 C6 . . 0.7(5) no
C4 C5 C6 C7 . . 0.1(5) no
C4 C5 C6 N1 . . -177.5(3) no
O5 N1 C6 C5 . . -175.2(4) no
O6 N1 C6 C5 . . 4.5(5) no
O5 N1 C6 C7 . . 7.1(5) no
O6 N1 C6 C7 . . -173.2(3) no
C3 C2 C7 C6 . . 0.7(5) no
C1 C2 C7 C6 . . -178.0(3) no
C3 C2 C7 C8 . . 174.1(3) no
C1 C2 C7 C8 . . -4.6(5) no
C5 C6 C7 C2 . . -0.8(5) no
N1 C6 C7 C2 . . 176.8(3) no
C5 C6 C7 C8 . . -174.1(3) no
N1 C6 C7 C8 . . 3.5(5) no
La1 O3 C8 O4 . . 111.4(3) no
La1 O3 C8 C7 . . -66.6(4) no
C2 C7 C8 O4 . . -88.7(4) no
C6 C7 C8 O4 . . 84.4(4) no
C2 C7 C8 O3 . . 89.6(4) no
C6 C7 C8 O3 . . -97.3(4) no
La1 O8 C9 O7 . . 132.3(4) no
La1 O8 C9 C10 . . -48.7(6) no
O8 C9 C10 C11 . . 159.7(3) no
O7 C9 C10 C11 . . -21.2(5) no
O8 C9 C10 C15 . . -20.7(5) no
O7 C9 C10 C15 . . 158.4(3) no
C15 C10 C11 C12 . . -1.4(5) no
C9 C10 C11 C12 . . 178.2(3) no
C10 C11 C12 C13 . . -0.1(6) no
C11 C12 C13 C14 . . 1.7(6) no
C12 C13 C14 C15 . . -1.9(6) no
C12 C13 C14 N2 . . 180.0(3) no
O11 N2 C14 C13 . . -179.3(3) no
O12 N2 C14 C13 . . 1.4(5) no
O11 N2 C14 C15 . . 2.6(5) no
O12 N2 C14 C15 . . -176.7(3) no
C13 C14 C15 C10 . . 0.5(5) no
N2 C14 C15 C10 . . 178.5(3) no
C13 C14 C15 C16 . . -176.4(3) no
N2 C14 C15 C16 . . 1.6(5) no
C11 C10 C15 C14 . . 1.1(5) no
C9 C10 C15 C14 . . -178.5(3) no
C11 C10 C15 C16 . . 178.2(3) no
C9 C10 C15 C16 . . -1.4(5) no
La1 O9 C16 O10 . . 79.6(4) no
La1 O9 C16 C15 . . -96.2(3) no
C14 C15 C16 O10 . . 89.6(4) no
C10 C15 C16 O10 . . -87.3(4) no
C14 C15 C16 O9 . . -94.1(4) no
C10 C15 C16 O9 . . 89.0(4) no
